data_4105736
loop_
_publ_author_name
'Nathan A. Siladke'
'Joseph W. Ziller'
'William J. Evans'

_publ_section_title
;
 Insertion, Isomerization, and Cascade Reactivity of the Tethered
 Silylalkyl Uranium Metallocene (\h5-C5Me4SiMe2CH2-\kC)2U
;
_journal_name_full 'Journal of the American Chemical Society'
_journal_page_first 3507
_journal_page_last 3516
_journal_paper_doi 10.1021/ja109491k
_journal_volume 133
_journal_year 2011
_chemical_formula_sum 'C66 H108 N4 O4 Si4 U2'
_chemical_formula_weight 1609.98
_chemical_name_systematic
; 
 ? 
;
_space_group_IT_number 15
_symmetry_cell_setting monoclinic
_symmetry_space_group_name_Hall '-C 2yc'
_symmetry_space_group_name_H-M 'C 1 2/c 1'
_atom_sites_solution_hydrogens geom
_atom_sites_solution_primary direct
_atom_sites_solution_secondary difmap
_audit_creation_method SHELXTL
_cell_angle_alpha 90.00
_cell_angle_beta 95.2545(7)
_cell_angle_gamma 90.00
_cell_formula_units_Z 4
_cell_length_a 14.9569(9)
_cell_length_b 19.1828(11)
_cell_length_c 24.7740(15)
_cell_measurement_reflns_used 9850
_cell_measurement_temperature 148(2)
_cell_measurement_theta_max 28.26
_cell_measurement_theta_min 2.28
_cell_volume 7078.2(7)
_computing_cell_refinement 'Bruker SMART APEX2/SAINT'
_computing_data_collection 'Bruker SMART APEX2'
_computing_data_reduction 'Bruker SAINT'
_computing_molecular_graphics 'Bruker SHELXTL'
_computing_publication_material 'Bruker SHELXTL'
_computing_structure_refinement 'SHELXL-97 (Sheldrick, 2008)'
_computing_structure_solution 'SHELXS-97 (Sheldrick, 2008)'
_diffrn_ambient_temperature 148(2)
_diffrn_measured_fraction_theta_full 0.979
_diffrn_measured_fraction_theta_max 0.979
_diffrn_measurement_device_type 'Bruker SMART APEX II CCD'
_diffrn_measurement_method 'phi and omega'
_diffrn_radiation_monochromator graphite
_diffrn_radiation_source 'fine-focus sealed tube'
_diffrn_radiation_type MoK\a
_diffrn_radiation_wavelength 0.71073
_diffrn_reflns_av_R_equivalents 0.0217
_diffrn_reflns_av_sigmaI/netI 0.0160
_diffrn_reflns_limit_h_max 19
_diffrn_reflns_limit_h_min -19
_diffrn_reflns_limit_k_max 25
_diffrn_reflns_limit_k_min -25
_diffrn_reflns_limit_l_max 32
_diffrn_reflns_limit_l_min -32
_diffrn_reflns_number 40368
_diffrn_reflns_theta_full 27.88
_diffrn_reflns_theta_max 27.88
_diffrn_reflns_theta_min 1.65
_exptl_absorpt_coefficient_mu 4.683
_exptl_absorpt_correction_T_max 0.6268
_exptl_absorpt_correction_T_min 0.3994
_exptl_absorpt_correction_type multi-scan
_exptl_absorpt_process_details 'Bruker SADABS'
_exptl_crystal_density_diffrn 1.511
_exptl_crystal_density_meas ?
_exptl_crystal_description irregular
_exptl_crystal_F_000 3216
_exptl_crystal_size_max 0.24
_exptl_crystal_size_mid 0.19
_exptl_crystal_size_min 0.11
_refine_diff_density_max 1.020
_refine_diff_density_min -0.458
_refine_diff_density_rms 0.076
_refine_ls_extinction_method none
_refine_ls_goodness_of_fit_ref 1.044
_refine_ls_hydrogen_treatment constr
_refine_ls_matrix_type full
_refine_ls_number_parameters 377
_refine_ls_number_reflns 8251
_refine_ls_number_restraints 0
_refine_ls_restrained_S_all 1.044
_refine_ls_R_factor_all 0.0201
_refine_ls_R_factor_gt 0.0175
_refine_ls_shift/su_max 0.004
_refine_ls_shift/su_mean 0.000
_refine_ls_structure_factor_coef Fsqd
_refine_ls_weighting_details 'calc w=1/[\s^2^(Fo^2^)+(0.0238P)^2^+10.7157P] where P=(Fo^2^+2Fc^2^)/3'
_refine_ls_weighting_scheme calc
_refine_ls_wR_factor_gt 0.0434
_refine_ls_wR_factor_ref 0.0444
_reflns_number_gt 7636
_reflns_number_total 8251
_reflns_threshold_expression >2sigma(I)
_cod_data_source_file ja109491k_si_003.cif
_cod_data_source_block nas22
_cod_depositor_comments
;
The following automatic conversions were performed:

'_exptl_crystal_density_meas' value 'none' was changed to '?' - the
value is perceived as not measured.

Automatic conversion script
Id: cif_fix_values 3008 2015-01-20 13:52:24Z robertas 
;
_cod_database_code 4105736

loop_
_symmetry_equiv_pos_as_xyz
'x, y, z'
'-x, y, -z+1/2'
'x+1/2, y+1/2, z'
'-x+1/2, y+1/2, -z+1/2'
'-x, -y, -z'
'x, -y, z-1/2'
'-x+1/2, -y+1/2, -z'
'x+1/2, -y+1/2, z-1/2'

loop_
_atom_site_label
_atom_site_type_symbol
_atom_site_fract_x
_atom_site_fract_y
_atom_site_fract_z
_atom_site_U_iso_or_equiv
_atom_site_adp_type
_atom_site_occupancy
_atom_site_symmetry_multiplicity
_atom_site_calc_flag
_atom_site_refinement_flags
U1 U 0.073108(4) 0.141341(3) 0.328159(3) 0.01311(3) Uani 1 1 d .
Si1 Si 0.29513(4) 0.10247(3) 0.25329(2) 0.01998(12) Uani 1 1 d .
Si2 Si -0.02346(4) 0.39121(3) 0.41381(2) 0.02149(12) Uani 1 1 d .
O1 O 0.08705(9) 0.17640(7) 0.41217(6) 0.0177(3) Uani 1 1 d .
O2 O 0.07575(9) 0.14440(7) 0.22821(6) 0.0163(3) Uani 1 1 d .
N1 N 0.12208(11) 0.24977(9) 0.32716(7) 0.0171(3) Uani 1 1 d .
N2 N 0.08156(11) 0.10037(9) 0.14593(7) 0.0175(3) Uani 1 1 d .
C1 C 0.16317(14) 0.02042(10) 0.30502(9) 0.0195(4) Uani 1 1 d .
C2 C 0.13824(14) 0.00545(11) 0.35737(9) 0.0214(4) Uani 1 1 d .
C3 C 0.18639(14) 0.05118(11) 0.39460(8) 0.0203(4) Uani 1 1 d .
C4 C 0.24135(13) 0.09413(11) 0.36549(8) 0.0185(4) Uani 1 1 d .
C5 C 0.22812(13) 0.07610(11) 0.30916(8) 0.0188(4) Uani 1 1 d .
C6 C 0.13241(16) -0.02139(12) 0.25543(9) 0.0265(5) Uani 1 1 d .
H6A H 0.1687 -0.0638 0.2545 0.040 Uiso 1 1 calc R
H6B H 0.1393 0.0065 0.2229 0.040 Uiso 1 1 calc R
H6C H 0.0691 -0.0341 0.2566 0.040 Uiso 1 1 calc R
C7 C 0.07868(17) -0.05381(12) 0.37132(10) 0.0300(5) Uani 1 1 d .
H7A H 0.1097 -0.0981 0.3668 0.045 Uiso 1 1 calc R
H7B H 0.0229 -0.0528 0.3472 0.045 Uiso 1 1 calc R
H7C H 0.0646 -0.0491 0.4090 0.045 Uiso 1 1 calc R
C8 C 0.18667(15) 0.05030(12) 0.45515(9) 0.0251(5) Uani 1 1 d .
H8A H 0.2416 0.0277 0.4711 0.038 Uiso 1 1 calc R
H8B H 0.1343 0.0244 0.4653 0.038 Uiso 1 1 calc R
H8C H 0.1843 0.0982 0.4686 0.038 Uiso 1 1 calc R
C9 C 0.30483(15) 0.14719(11) 0.39230(9) 0.0227(4) Uani 1 1 d .
H9A H 0.3610 0.1242 0.4058 0.034 Uiso 1 1 calc R
H9B H 0.2775 0.1687 0.4227 0.034 Uiso 1 1 calc R
H9C H 0.3173 0.1832 0.3659 0.034 Uiso 1 1 calc R
C10 C 0.35418(17) 0.02542(14) 0.22685(10) 0.0318(5) Uani 1 1 d .
H10A H 0.4003 0.0090 0.2546 0.048 Uiso 1 1 calc R
H10B H 0.3824 0.0389 0.1942 0.048 Uiso 1 1 calc R
H10C H 0.3107 -0.0120 0.2179 0.048 Uiso 1 1 calc R
C11 C 0.38745(15) 0.16621(14) 0.27192(10) 0.0298(5) Uani 1 1 d .
H11A H 0.4305 0.1457 0.2997 0.045 Uiso 1 1 calc R
H11B H 0.3621 0.2089 0.2861 0.045 Uiso 1 1 calc R
H11C H 0.4181 0.1775 0.2397 0.045 Uiso 1 1 calc R
C12 C 0.22217(14) 0.14733(11) 0.19631(9) 0.0195(4) Uani 1 1 d .
H12A H 0.2258 0.1982 0.2028 0.023 Uiso 1 1 calc R
H12B H 0.2491 0.1381 0.1620 0.023 Uiso 1 1 calc R
C13 C 0.12506(13) 0.12807(10) 0.18799(8) 0.0162(4) Uani 1 1 d .
C14 C 0.12877(15) 0.08149(12) 0.09807(8) 0.0220(4) Uani 1 1 d .
H14A H 0.1726 0.1194 0.0917 0.026 Uiso 1 1 calc R
C15 C 0.06267(16) 0.07529(13) 0.04816(9) 0.0280(5) Uani 1 1 d .
H15A H 0.0258 0.1176 0.0443 0.042 Uiso 1 1 calc R
H15B H 0.0239 0.0347 0.0519 0.042 Uiso 1 1 calc R
H15C H 0.0956 0.0696 0.0160 0.042 Uiso 1 1 calc R
C16 C 0.18027(17) 0.01369(13) 0.10754(9) 0.0307(5) Uani 1 1 d .
H16A H 0.2260 0.0193 0.1382 0.046 Uiso 1 1 calc R
H16B H 0.2094 0.0016 0.0749 0.046 Uiso 1 1 calc R
H16C H 0.1387 -0.0236 0.1156 0.046 Uiso 1 1 calc R
C17 C -0.08621(14) 0.31309(12) 0.43891(9) 0.0220(4) Uani 1 1 d .
C18 C -0.11740(16) 0.32337(13) 0.49384(10) 0.0281(5) Uani 1 1 d .
C19 C -0.06553(16) 0.28552(13) 0.53052(9) 0.0273(5) Uani 1 1 d .
C20 C 0.00222(15) 0.24790(11) 0.50308(9) 0.0226(4) Uani 1 1 d .
C21 C -0.00970(14) 0.26202(11) 0.44900(8) 0.0191(4) Uani 1 1 d .
C22 C -0.16081(15) 0.28870(13) 0.39651(10) 0.0277(5) Uani 1 1 d .
H22A H -0.1894 0.2469 0.4097 0.042 Uiso 1 1 calc R
H22B H -0.1350 0.2779 0.3625 0.042 Uiso 1 1 calc R
H22C H -0.2057 0.3257 0.3902 0.042 Uiso 1 1 calc R
C23 C -0.1975(2) 0.36708(16) 0.50329(12) 0.0435(7) Uani 1 1 d .
H23A H -0.1966 0.3780 0.5420 0.065 Uiso 1 1 calc R
H23B H -0.2525 0.3414 0.4916 0.065 Uiso 1 1 calc R
H23C H -0.1958 0.4104 0.4825 0.065 Uiso 1 1 calc R
C24 C -0.0726(2) 0.28103(16) 0.59083(10) 0.0394(6) Uani 1 1 d .
H24A H -0.1222 0.3104 0.6005 0.059 Uiso 1 1 calc R
H24B H -0.0163 0.2972 0.6102 0.059 Uiso 1 1 calc R
H24C H -0.0837 0.2326 0.6008 0.059 Uiso 1 1 calc R
C25 C 0.07465(17) 0.20515(13) 0.53302(9) 0.0286(5) Uani 1 1 d .
H25A H 0.1225 0.1963 0.5094 0.043 Uiso 1 1 calc R
H25B H 0.0495 0.1607 0.5439 0.043 Uiso 1 1 calc R
H25C H 0.0993 0.2305 0.5654 0.043 Uiso 1 1 calc R
C26 C 0.04804(13) 0.24036(10) 0.40684(8) 0.0161(4) Uani 1 1 d .
C27 C 0.06730(13) 0.28104(10) 0.36344(8) 0.0169(4) Uani 1 1 d .
C28 C 0.03001(15) 0.35422(10) 0.35454(9) 0.0202(4) Uani 1 1 d .
H28A H -0.0151 0.3537 0.3227 0.024 Uiso 1 1 calc R
H28B H 0.0794 0.3855 0.3459 0.024 Uiso 1 1 calc R
C29 C 0.06447(18) 0.42158(14) 0.46665(10) 0.0342(6) Uani 1 1 d .
H29A H 0.0911 0.4650 0.4547 0.051 Uiso 1 1 calc R
H29B H 0.1113 0.3859 0.4724 0.051 Uiso 1 1 calc R
H29C H 0.0374 0.4299 0.5006 0.051 Uiso 1 1 calc R
C30 C -0.09789(18) 0.46491(13) 0.39005(11) 0.0341(6) Uani 1 1 d .
H30A H -0.0626 0.5004 0.3730 0.051 Uiso 1 1 calc R
H30B H -0.1247 0.4854 0.4210 0.051 Uiso 1 1 calc R
H30C H -0.1455 0.4477 0.3636 0.051 Uiso 1 1 calc R
C31 C 0.19281(14) 0.28863(11) 0.30316(8) 0.0202(4) Uani 1 1 d .
H31A H 0.2342 0.2524 0.2904 0.024 Uiso 1 1 calc R
C32 C 0.25092(15) 0.33316(13) 0.34385(10) 0.0285(5) Uani 1 1 d .
H32A H 0.2660 0.3063 0.3771 0.043 Uiso 1 1 calc R
H32B H 0.2178 0.3752 0.3524 0.043 Uiso 1 1 calc R
H32C H 0.3062 0.3465 0.3281 0.043 Uiso 1 1 calc R
C33 C 0.15796(17) 0.32866(13) 0.25239(9) 0.0288(5) Uani 1 1 d .
H33A H 0.1215 0.2976 0.2279 0.043 Uiso 1 1 calc R
H33B H 0.2088 0.3462 0.2341 0.043 Uiso 1 1 calc R
H33C H 0.1212 0.3680 0.2626 0.043 Uiso 1 1 calc R

loop_
_atom_site_aniso_label
_atom_site_aniso_U_11
_atom_site_aniso_U_22
_atom_site_aniso_U_33
_atom_site_aniso_U_23
_atom_site_aniso_U_13
_atom_site_aniso_U_12
U1 0.01224(4) 0.01267(4) 0.01457(4) -0.00034(2) 0.00198(3) 0.00118(2)
Si1 0.0137(3) 0.0250(3) 0.0217(3) -0.0008(2) 0.0038(2) 0.0040(2)
Si2 0.0237(3) 0.0177(3) 0.0228(3) -0.0038(2) 0.0006(2) 0.0059(2)
O1 0.0203(7) 0.0152(7) 0.0173(7) 0.0001(5) 0.0012(5) 0.0036(6)
O2 0.0130(7) 0.0207(7) 0.0156(7) -0.0022(5) 0.0032(5) 0.0018(5)
N1 0.0173(8) 0.0172(8) 0.0171(8) -0.0005(6) 0.0037(6) -0.0007(7)
N2 0.0175(8) 0.0186(8) 0.0170(8) -0.0006(6) 0.0049(6) 0.0032(7)
C1 0.0192(10) 0.0150(9) 0.0245(10) -0.0008(8) 0.0024(8) 0.0059(8)
C2 0.0226(10) 0.0152(10) 0.0263(11) 0.0031(8) 0.0027(8) 0.0052(8)
C3 0.0204(10) 0.0190(10) 0.0213(10) 0.0031(8) 0.0007(8) 0.0073(8)
C4 0.0151(9) 0.0187(10) 0.0214(10) 0.0012(8) -0.0009(8) 0.0066(8)
C5 0.0155(9) 0.0186(10) 0.0225(10) 0.0003(8) 0.0031(8) 0.0054(8)
C6 0.0282(12) 0.0217(11) 0.0298(12) -0.0053(9) 0.0038(9) 0.0016(9)
C7 0.0345(13) 0.0196(11) 0.0365(13) 0.0039(9) 0.0068(10) -0.0019(9)
C8 0.0267(11) 0.0264(11) 0.0220(11) 0.0062(9) 0.0009(9) 0.0049(9)
C9 0.0183(10) 0.0254(11) 0.0236(11) 0.0004(8) -0.0021(8) 0.0011(8)
C10 0.0270(12) 0.0376(14) 0.0313(12) -0.0023(10) 0.0064(10) 0.0145(10)
C11 0.0154(10) 0.0416(14) 0.0327(12) 0.0000(11) 0.0037(9) -0.0030(10)
C12 0.0162(10) 0.0227(11) 0.0200(10) -0.0005(8) 0.0048(8) 0.0006(8)
C13 0.0159(9) 0.0149(9) 0.0184(10) 0.0024(7) 0.0053(7) 0.0030(7)
C14 0.0228(10) 0.0265(11) 0.0176(10) -0.0024(8) 0.0068(8) 0.0036(9)
C15 0.0333(12) 0.0320(12) 0.0187(10) -0.0051(9) 0.0021(9) 0.0084(10)
C16 0.0352(13) 0.0352(13) 0.0222(11) -0.0041(10) 0.0063(10) 0.0149(11)
C17 0.0219(10) 0.0235(11) 0.0211(10) -0.0023(8) 0.0037(8) 0.0062(8)
C18 0.0284(12) 0.0297(12) 0.0274(12) -0.0056(9) 0.0093(9) 0.0052(10)
C19 0.0310(12) 0.0315(12) 0.0206(11) -0.0055(9) 0.0078(9) 0.0011(10)
C20 0.0241(11) 0.0242(11) 0.0196(10) -0.0030(8) 0.0027(8) 0.0012(9)
C21 0.0203(10) 0.0181(10) 0.0191(10) -0.0033(8) 0.0031(8) 0.0014(8)
C22 0.0220(11) 0.0312(12) 0.0299(12) -0.0019(10) 0.0021(9) 0.0032(9)
C23 0.0417(16) 0.0510(18) 0.0405(16) -0.0020(12) 0.0191(13) 0.0193(13)
C24 0.0470(16) 0.0514(17) 0.0213(12) -0.0060(11) 0.0119(11) 0.0044(13)
C25 0.0339(13) 0.0319(12) 0.0190(10) -0.0009(9) -0.0038(9) 0.0047(10)
C26 0.0155(9) 0.0170(9) 0.0155(9) -0.0030(7) -0.0004(7) 0.0016(7)
C27 0.0169(9) 0.0158(9) 0.0178(9) -0.0029(7) -0.0004(7) -0.0002(7)
C28 0.0238(11) 0.0154(10) 0.0216(10) 0.0014(8) 0.0029(8) 0.0022(8)
C29 0.0372(14) 0.0295(13) 0.0341(13) -0.0106(10) -0.0055(11) 0.0012(11)
C30 0.0366(14) 0.0272(12) 0.0384(14) 0.0025(10) 0.0037(11) 0.0139(11)
C31 0.0198(10) 0.0193(10) 0.0222(10) -0.0004(8) 0.0047(8) -0.0032(8)
C32 0.0219(11) 0.0273(12) 0.0352(13) 0.0001(10) -0.0039(9) -0.0065(9)
C33 0.0386(13) 0.0250(12) 0.0236(11) 0.0022(9) 0.0077(10) -0.0026(10)

loop_
_atom_type_symbol
_atom_type_description
_atom_type_scat_dispersion_real
_atom_type_scat_dispersion_imag
_atom_type_scat_source
C C 0.0033 0.0016 'International Tables Vol C Tables 4.2.6.8 and 6.1.1.4'
H H 0.0000 0.0000 'International Tables Vol C Tables 4.2.6.8 and 6.1.1.4'
N N 0.0061 0.0033 'International Tables Vol C Tables 4.2.6.8 and 6.1.1.4'
O O 0.0106 0.0060 'International Tables Vol C Tables 4.2.6.8 and 6.1.1.4'
Si Si 0.0817 0.0704 'International Tables Vol C Tables 4.2.6.8 and 6.1.1.4'
U U -9.6767 9.6646 'International Tables Vol C Tables 4.2.6.8 and 6.1.1.4'

loop_
_geom_angle_atom_site_label_1
_geom_angle_atom_site_label_2
_geom_angle_atom_site_label_3
_geom_angle
_geom_angle_site_symmetry_1
_geom_angle_site_symmetry_3
Cnt U1 O1 92.4 . .
Cnt U1 O2 96.9 . .
Cnt U1 N1 115.8 . .
Cnt U1 O2 133.6 . 2
Cnt U1 N2 112.0 . 2
O1 U1 N1 73.55(6) . .
O1 U1 O2 159.59(5) . .
N1 U1 O2 86.03(5) . .
O1 U1 O2 121.66(5) . 2
N1 U1 O2 104.44(5) . 2
O2 U1 O2 62.62(5) . 2
O1 U1 N2 82.30(5) . 2
N1 U1 N2 126.61(6) . 2
O2 U1 N2 110.62(5) . 2
O2 U1 N2 51.50(5) 2 2
O1 U1 C5 107.43(6) . .
N1 U1 C5 98.23(6) . .
O2 U1 C5 75.27(5) . .
O2 U1 C5 129.84(5) 2 .
N2 U1 C5 134.64(6) 2 .
O1 U1 C4 77.06(6) . .
N1 U1 C4 91.13(6) . .
O2 U1 C4 104.21(5) . .
O2 U1 C4 158.18(5) 2 .
N2 U1 C4 128.98(6) 2 .
C5 U1 C4 30.40(6) . .
O1 U1 C1 116.78(6) . .
N1 U1 C1 128.26(6) . .
O2 U1 C1 76.15(5) . .
O2 U1 C1 109.09(5) 2 .
N2 U1 C1 105.11(6) 2 .
C5 U1 C1 30.46(6) . .
C4 U1 C1 49.23(6) . .
O1 U1 C26 28.84(5) . .
N1 U1 C26 55.12(6) . .
O2 U1 C26 134.53(5) . .
O2 U1 C26 101.79(5) 2 .
N2 U1 C26 81.47(6) 2 .
C5 U1 C26 127.65(6) . .
C4 U1 C26 99.64(6) . .
C1 U1 C26 145.04(6) . .
O1 U1 C27 54.14(5) . .
N1 U1 C27 29.30(6) . .
O2 U1 C27 106.88(5) . .
O2 U1 C27 95.67(5) 2 .
N2 U1 C27 99.12(6) 2 .
C5 U1 C27 122.86(6) . .
C4 U1 C27 105.15(6) . .
C1 U1 C27 152.74(6) . .
C26 U1 C27 28.55(6) . .
O1 U1 C3 68.56(6) . .
N1 U1 C3 113.56(6) . .
O2 U1 C3 122.00(5) . .
O2 U1 C3 141.82(5) 2 .
N2 U1 C3 99.87(6) 2 .
C5 U1 C3 49.13(6) . .
C4 U1 C3 29.12(6) . .
C1 U1 C3 48.23(6) . .
C26 U1 C3 96.99(6) . .
C27 U1 C3 115.63(6) . .
O1 U1 C2 92.24(6) . .
N1 U1 C2 139.32(6) . .
O2 U1 C2 103.80(5) . .
O2 U1 C2 115.21(5) 2 .
N2 U1 C2 87.23(6) 2 .
C5 U1 C2 49.10(6) . .
C4 U1 C2 48.24(6) . .
C1 U1 C2 29.03(6) . .
C26 U1 C2 120.85(6) . .
C27 U1 C2 143.95(6) . .
C3 U1 C2 28.90(6) . .
O1 U1 C13 99.35(5) . 2
N1 U1 C13 114.09(6) . 2
O2 U1 C13 88.53(5) . 2
O2 U1 C13 26.50(5) 2 2
N2 U1 C13 25.74(5) 2 2
C5 U1 C13 142.78(6) . 2
C4 U1 C13 152.69(6) . 2
C1 U1 C13 113.54(6) . 2
C26 U1 C13 87.47(6) . 2
C27 U1 C13 93.70(6) . 2
C3 U1 C13 124.20(6) . 2
C2 U1 C13 105.64(6) . 2
C5 Si1 C11 115.60(10) . .
C5 Si1 C10 110.56(11) . .
C11 Si1 C10 103.96(12) . .
C5 Si1 C12 111.35(9) . .
C11 Si1 C12 104.29(11) . .
C10 Si1 C12 110.70(10) . .
C30 Si2 C29 110.38(12) . .
C30 Si2 C28 108.99(11) . .
C29 Si2 C28 110.15(11) . .
C30 Si2 C17 113.76(11) . .
C29 Si2 C17 110.76(11) . .
C28 Si2 C17 102.50(9) . .
C26 O1 U1 100.55(11) . .
C13 O2 U1 143.38(12) . .
C13 O2 U1 95.85(11) . 2
U1 O2 U1 117.31(5) . 2
C27 N1 C31 121.86(17) . .
C27 N1 U1 100.47(12) . .
C31 N1 U1 137.52(13) . .
C13 N2 C14 120.34(17) . .
C13 N2 U1 94.07(12) . 2
C14 N2 U1 141.15(13) . 2
C2 C1 C5 108.58(18) . .
C2 C1 C6 123.7(2) . .
C5 C1 C6 127.40(19) . .
C2 C1 U1 78.80(12) . .
C5 C1 U1 72.66(11) . .
C6 C1 U1 119.86(14) . .
C1 C2 C3 108.06(19) . .
C1 C2 C7 125.2(2) . .
C3 C2 C7 126.4(2) . .
C1 C2 U1 72.17(11) . .
C3 C2 U1 75.01(11) . .
C7 C2 U1 123.60(15) . .
C4 C3 C2 108.29(19) . .
C4 C3 C8 124.8(2) . .
C2 C3 C8 126.7(2) . .
C4 C3 U1 72.07(11) . .
C2 C3 U1 76.09(12) . .
C8 C3 U1 122.25(14) . .
C3 C4 C5 108.81(18) . .
C3 C4 C9 122.97(19) . .
C5 C4 C9 128.18(19) . .
C3 C4 U1 78.82(12) . .
C5 C4 U1 73.26(11) . .
C9 C4 U1 116.50(13) . .
C4 C5 C1 106.26(18) . .
C4 C5 Si1 128.73(16) . .
C1 C5 Si1 123.82(16) . .
C4 C5 U1 76.34(11) . .
C1 C5 U1 76.88(11) . .
Si1 C5 U1 122.22(9) . .
C13 C12 Si1 118.23(15) . .
N2 C13 O2 115.36(18) . .
N2 C13 C12 128.65(18) . .
O2 C13 C12 115.92(17) . .
N2 C13 U1 60.19(11) . 2
O2 C13 U1 57.65(10) . 2
C12 C13 U1 160.75(14) . 2
N2 C14 C15 110.46(17) . .
N2 C14 C16 111.00(18) . .
C15 C14 C16 110.03(19) . .
C18 C17 C21 103.32(18) . .
C18 C17 C22 113.36(19) . .
C21 C17 C22 114.09(18) . .
C18 C17 Si2 113.51(16) . .
C21 C17 Si2 100.14(14) . .
C22 C17 Si2 111.47(16) . .
C19 C18 C17 109.5(2) . .
C19 C18 C23 127.9(2) . .
C17 C18 C23 122.5(2) . .
C18 C19 C20 109.4(2) . .
C18 C19 C24 127.5(2) . .
C20 C19 C24 123.1(2) . .
C21 C20 C19 108.98(19) . .
C21 C20 C25 128.2(2) . .
C19 C20 C25 122.70(19) . .
C20 C21 C26 127.44(19) . .
C20 C21 C17 108.71(18) . .
C26 C21 C17 123.36(18) . .
O1 C26 C27 117.86(17) . .
O1 C26 C21 117.36(17) . .
C27 C26 C21 124.75(18) . .
O1 C26 U1 50.61(9) . .
C27 C26 U1 77.77(11) . .
C21 C26 U1 144.79(14) . .
C26 C27 N1 115.64(17) . .
C26 C27 C28 122.37(18) . .
N1 C27 C28 121.98(18) . .
C26 C27 U1 73.68(11) . .
N1 C27 U1 50.23(9) . .
C28 C27 U1 148.62(14) . .
C27 C28 Si2 114.42(15) . .
N1 C31 C33 112.73(18) . .
N1 C31 C32 113.87(18) . .
C33 C31 C32 113.15(19) . .

loop_
_geom_bond_atom_site_label_1
_geom_bond_atom_site_label_2
_geom_bond_distance
_geom_bond_site_symmetry_2
U1 Cnt 2.509 .
U1 O1 2.1790(14) .
U1 N1 2.2061(17) .
U1 O2 2.4808(14) .
U1 O2 2.5181(14) 2
U1 N2 2.5793(17) 2
U1 C5 2.7135(19) .
U1 C4 2.7535(19) .
U1 C1 2.7685(19) .
U1 C26 2.7716(19) .
U1 C27 2.822(2) .
U1 C3 2.839(2) .
U1 C2 2.853(2) .
U1 C13 2.965(2) 2
Si1 C5 1.852(2) .
Si1 C11 1.870(2) .
Si1 C10 1.871(2) .
Si1 C12 1.908(2) .
Si2 C30 1.861(2) .
Si2 C29 1.862(2) .
Si2 C28 1.875(2) .
Si2 C17 1.903(2) .
O1 C26 1.360(2) .
O2 C13 1.330(2) .
O2 U1 2.5181(14) 2
N1 C27 1.405(2) .
N1 C31 1.464(3) .
N2 C13 1.291(3) .
N2 C14 1.480(2) .
N2 U1 2.5794(17) 2
C1 C2 1.411(3) .
C1 C5 1.441(3) .
C1 C6 1.504(3) .
C2 C3 1.420(3) .
C2 C7 1.504(3) .
C3 C4 1.408(3) .
C3 C8 1.500(3) .
C4 C5 1.434(3) .
C4 C9 1.504(3) .
C12 C13 1.495(3) .
C13 U1 2.965(2) 2
C14 C15 1.515(3) .
C14 C16 1.519(3) .
C17 C18 1.491(3) .
C17 C21 1.510(3) .
C17 C22 1.534(3) .
C18 C19 1.351(3) .
C18 C23 1.498(3) .
C19 C20 1.462(3) .
C19 C24 1.510(3) .
C20 C21 1.362(3) .
C20 C25 1.500(3) .
C21 C26 1.475(3) .
C26 C27 1.380(3) .
C27 C28 1.519(3) .
C31 C33 1.524(3) .
C31 C32 1.530(3) .
